data_7020347
loop_
_publ_author_name
'Thuesen, Christian Aa'
'Pedersen, Kasper S.'
'Schau-Magnussen, Magnus'
'Evangelisti, Marco'
'Vibenholt, Johan'
'Piligkos, Stergios'
'Weihe, H\/ogni'
'Bendix, Jesper'

_publ_section_title
;
 Fluoride-bridged {Ln2Cr2} polynuclear complexes from semi-labile
 mer-[CrF3(py)3] and [Ln(hfac)3(H2O)2].
;
_journal_issue 37
_journal_name_full 'Dalton transactions (Cambridge, England : 2003)'
_journal_page_first 11284
_journal_page_last 11292
_journal_paper_doi 10.1039/c2dt31302b
_journal_volume 41
_journal_year 2012
_chemical_formula_moiety 'C50 H28 Cr2 F40 Gd2 N4 O14'
_chemical_formula_sum 'C50 H28 Cr2 F40 Gd2 N4 O14'
_chemical_formula_weight 2087.26
_chemical_name_systematic
;
?
;
_space_group_IT_number 2
_symmetry_cell_setting triclinic
_symmetry_space_group_name_Hall '-P 1'
_symmetry_space_group_name_H-M 'P -1'
_atom_sites_solution_hydrogens geom
_atom_sites_solution_primary direct
_atom_sites_solution_secondary difmap
_audit_creation_method SHELXL-97
_cell_angle_alpha 65.482(10)
_cell_angle_beta 78.496(14)
_cell_angle_gamma 77.792(12)
_cell_formula_units_Z 1
_cell_length_a 12.158(3)
_cell_length_b 12.5405(14)
_cell_length_c 12.5573(10)
_cell_measurement_reflns_used 38806
_cell_measurement_temperature 122(1)
_cell_measurement_theta_max 40.00
_cell_measurement_theta_min 2.29
_cell_volume 1689.1(5)
_computing_cell_refinement 'COLLECT (Nonius, 1999)'
_computing_data_collection 'COLLECT (Nonius, 1999)'
_computing_data_reduction 'EvalCCD (Duisenberg et al., 2003)'
_computing_molecular_graphics
;
Ortep-3 (Farrugia, 1997) and Mercury (Macrae et. al., 2006)
;
_computing_publication_material SHELXL-97
_computing_structure_refinement 'SHELXL-97 (Sheldrick, 2008)'
_computing_structure_solution 'SHELXS-97 (Sheldrick, 2008)'
_diffrn_ambient_temperature 122(1)
_diffrn_measured_fraction_theta_full .998
_diffrn_measured_fraction_theta_max .998
_diffrn_measurement_device_type 'Nonius KappaCCD area-detector'
_diffrn_measurement_method '\w and \f scans'
_diffrn_radiation_monochromator graphite
_diffrn_radiation_source 'fine-focus sealed tube'
_diffrn_radiation_type MoK\a
_diffrn_radiation_wavelength 0.71073
_diffrn_reflns_av_R_equivalents 0.0935
_diffrn_reflns_av_sigmaI/netI 0.0799
_diffrn_reflns_limit_h_max 21
_diffrn_reflns_limit_h_min -21
_diffrn_reflns_limit_k_max 22
_diffrn_reflns_limit_k_min -22
_diffrn_reflns_limit_l_max 22
_diffrn_reflns_limit_l_min -22
_diffrn_reflns_number 90679
_diffrn_reflns_theta_full 40.00
_diffrn_reflns_theta_max 40.00
_diffrn_reflns_theta_min 2.29
_exptl_absorpt_coefficient_mu 2.424
_exptl_absorpt_correction_T_max 0.850
_exptl_absorpt_correction_T_min 0.668
_exptl_absorpt_correction_type integration
_exptl_absorpt_process_details
;
Gaussian integration (Coppens, 1970)
;
_exptl_crystal_colour pink
_exptl_crystal_density_diffrn 2.052
_exptl_crystal_density_method 'not measured'
_exptl_crystal_description Prism
_exptl_crystal_F_000 1004
_exptl_crystal_size_max 0.175
_exptl_crystal_size_mid 0.089
_exptl_crystal_size_min 0.072
_refine_diff_density_max 1.517
_refine_diff_density_min -1.587
_refine_diff_density_rms .170
_refine_ls_extinction_method none
_refine_ls_goodness_of_fit_ref 1.086
_refine_ls_hydrogen_treatment mixed
_refine_ls_matrix_type full
_refine_ls_number_parameters 508
_refine_ls_number_reflns 20879
_refine_ls_number_restraints 1
_refine_ls_restrained_S_all 1.086
_refine_ls_R_factor_all 0.0654
_refine_ls_R_factor_gt 0.0418
_refine_ls_shift/su_max 0.002
_refine_ls_shift/su_mean 0.000
_refine_ls_structure_factor_coef Fsqd
_refine_ls_weighting_details 'calc w=1/[\s^2^(Fo^2^)+(0.0000P)^2^+0.8938P] where P=(Fo^2^+2Fc^2^)/3'
_refine_ls_weighting_scheme calc
_refine_ls_wR_factor_gt 0.0921
_refine_ls_wR_factor_ref 0.1030
_reflns_number_gt 16431
_reflns_number_total 20879
_reflns_threshold_expression >2sigma(I)
_cod_data_source_file c2dt31302b.txt
_cod_data_source_block kcd828_A2Gd_1Ln
_cod_depositor_comments
;
The following automatic conversions were performed:

'_symmetry_cell_setting' value 'Triclinic' changed to 'triclinic'
according to /home/saulius/struct/CIF-dictionaries/cif_core.dic
dictionary named 'cif_core.dic' version 2.4.2 from 2011-04-26.

Automatic conversion script
Id: cif_fix_values 1891 2012-01-12 08:04:46Z andrius 
;
_cod_database_code 7020347

loop_
_symmetry_equiv_pos_as_xyz
'x, y, z'
'-x, -y, -z'

loop_
_atom_site_label
_atom_site_type_symbol
_atom_site_fract_x
_atom_site_fract_y
_atom_site_fract_z
_atom_site_U_iso_or_equiv
_atom_site_adp_type
_atom_site_occupancy
_atom_site_symmetry_multiplicity
_atom_site_calc_flag
_atom_site_refinement_flags
Gd1 Gd 0.208508(8) 0.205531(8) 0.876120(7) 0.01604(3) Uani 1 1 d .
Cr1 Cr -0.07558(3) 0.08433(3) 0.91575(2) 0.01524(5) Uani 1 1 d .
F1 F 0.03010(11) 0.19473(10) 0.85649(10) 0.0190(2) Uani 1 1 d .
F2 F -0.18199(11) -0.02570(10) 0.97374(10) 0.0190(2) Uani 1 1 d .
O O -0.04724(13) 0.04705(12) 1.07565(12) 0.0174(2) Uani 1 1 d D
H H -0.1094(18) 0.032(3) 1.115(2) 0.021 Uiso 1 1 d D
N1 N -0.20633(15) 0.21971(15) 0.91822(15) 0.0192(3) Uani 1 1 d .
N2 N -0.08958(15) 0.11281(15) 0.74429(14) 0.0185(3) Uani 1 1 d .
O11 O 0.08768(14) 0.28717(14) 1.00625(13) 0.0218(3) Uani 1 1 d .
O12 O 0.31847(14) 0.18532(14) 1.02416(14) 0.0228(3) Uani 1 1 d .
O13 O 0.26325(15) 0.39532(14) 0.81744(15) 0.0254(3) Uani 1 1 d .
O14 O 0.18635(15) 0.31625(14) 0.67294(13) 0.0242(3) Uani 1 1 d .
O15 O 0.39951(14) 0.18978(15) 0.78812(14) 0.0232(3) Uani 1 1 d .
O16 O 0.23839(14) 0.06354(14) 0.78596(13) 0.0220(3) Uani 1 1 d .
F11 F -0.08098(14) 0.42367(15) 1.07797(15) 0.0363(3) Uani 1 1 d .
F12 F -0.0569(2) 0.2709(2) 1.2344(2) 0.0893(11) Uani 1 1 d .
F13 F 0.0148(2) 0.4267(3) 1.2009(3) 0.0785(9) Uani 1 1 d .
F14 F 0.48796(16) 0.12403(17) 1.14461(16) 0.0413(4) Uani 1 1 d .
F15 F 0.36989(19) 0.1321(2) 1.29333(15) 0.0542(5) Uani 1 1 d .
F16 F 0.43468(19) 0.28959(19) 1.1640(2) 0.0556(6) Uani 1 1 d .
F21 F 0.29710(17) 0.67072(14) 0.6801(2) 0.0469(5) Uani 1 1 d .
F22 F 0.45946(16) 0.56814(18) 0.6637(2) 0.0506(5) Uani 1 1 d .
F23 F 0.3696(2) 0.54391(18) 0.83492(18) 0.0519(5) Uani 1 1 d .
F24 F 0.1048(2) 0.4542(3) 0.4550(2) 0.0875(10) Uani 1 1 d .
F25 F 0.2609(3) 0.5115(3) 0.38559(17) 0.0820(10) Uani 1 1 d .
F26 F 0.2471(4) 0.3299(2) 0.4452(2) 0.1075(14) Uani 1 1 d .
F31 F 0.57090(17) 0.30528(18) 0.64779(19) 0.0502(5) Uani 1 1 d .
F32 F 0.60229(16) 0.1960(2) 0.54775(16) 0.0481(5) Uani 1 1 d .
F33 F 0.63781(15) 0.1213(2) 0.72681(19) 0.0484(5) Uani 1 1 d .
F34 F 0.2374(5) -0.1101(4) 0.7172(3) 0.154(2) Uani 1 1 d .
F35 F 0.3377(3) -0.0323(4) 0.5584(3) 0.1037(14) Uani 1 1 d .
F36 F 0.1721(3) 0.0379(5) 0.5983(5) 0.158(2) Uani 1 1 d .
C24 C 0.2997(2) 0.21845(18) 1.10766(18) 0.0220(3) Uani 1 1 d .
C34 C 0.30364(19) 0.0584(2) 0.69685(19) 0.0232(4) Uani 1 1 d .
C22 C 0.1018(2) 0.30614(18) 1.09273(18) 0.0220(4) Uani 1 1 d .
C20 C -0.10741(19) 0.02229(19) 0.72215(18) 0.0226(4) Uani 1 1 d .
H20 H -0.1141 -0.0520 0.7859 0.027 Uiso 1 1 calc R
C27 C 0.2983(2) 0.46934(18) 0.7198(2) 0.0246(4) Uani 1 1 d .
C32 C 0.44508(18) 0.16553(19) 0.70053(18) 0.0217(3) Uani 1 1 d .
C33 C 0.40270(19) 0.1086(2) 0.64623(19) 0.0236(4) Uani 1 1 d .
H33 H 0.4416 0.1040 0.5744 0.028 Uiso 1 1 calc R
C11 C -0.31225(19) 0.2166(2) 0.9055(2) 0.0247(4) Uani 1 1 d .
H11 H -0.3280 0.1486 0.8990 0.030 Uiso 1 1 calc R
C23 C 0.1997(2) 0.2778(2) 1.14651(19) 0.0263(4) Uani 1 1 d .
H23 H 0.1984 0.2994 1.2110 0.032 Uiso 1 1 calc R
C29 C 0.2299(2) 0.4019(2) 0.59358(19) 0.0257(4) Uani 1 1 d .
C16 C -0.0779(2) 0.2168(2) 0.65382(19) 0.0270(4) Uani 1 1 d .
H16 H -0.0627 0.2804 0.6686 0.032 Uiso 1 1 calc R
C18 C -0.1076(2) 0.1409(2) 0.51759(19) 0.0302(5) Uani 1 1 d .
H18 H -0.1153 0.1511 0.4400 0.036 Uiso 1 1 calc R
C15 C -0.1848(2) 0.3152(2) 0.9302(2) 0.0254(4) Uani 1 1 d .
H15 H -0.1102 0.3175 0.9408 0.031 Uiso 1 1 calc R
C26 C 0.3569(2) 0.5642(2) 0.7254(3) 0.0320(5) Uani 1 1 d .
C12 C -0.3998(2) 0.3087(2) 0.9015(2) 0.0307(5) Uani 1 1 d .
H12 H -0.4738 0.3044 0.8912 0.037 Uiso 1 1 calc R
C17 C -0.0873(3) 0.2342(2) 0.5393(2) 0.0335(5) Uani 1 1 d .
H17 H -0.0799 0.3091 0.4766 0.040 Uiso 1 1 calc R
C25 C 0.3995(2) 0.1902(2) 1.1783(2) 0.0313(5) Uani 1 1 d .
C13 C -0.3773(2) 0.4067(2) 0.9127(3) 0.0330(5) Uani 1 1 d .
H13 H -0.4357 0.4710 0.9102 0.040 Uiso 1 1 calc R
C30 C 0.2135(3) 0.4227(3) 0.4681(2) 0.0347(5) Uani 1 1 d .
C21 C -0.0059(2) 0.3586(2) 1.1517(2) 0.0333(5) Uani 1 1 d .
C19 C -0.1164(2) 0.0333(2) 0.6101(2) 0.0274(4) Uani 1 1 d .
H19 H -0.1285 -0.0325 0.5970 0.033 Uiso 1 1 calc R
C14 C -0.2685(2) 0.4097(2) 0.9275(3) 0.0323(5) Uani 1 1 d .
H14 H -0.2514 0.4762 0.9358 0.039 Uiso 1 1 calc R
C31 C 0.5651(2) 0.1977(3) 0.6540(2) 0.0327(5) Uani 1 1 d .
C28 C 0.2892(2) 0.4778(2) 0.6077(2) 0.0317(5) Uani 1 1 d .
H28 H 0.3238 0.5359 0.5401 0.038 Uiso 1 1 calc R
C35 C 0.2692(3) -0.0145(3) 0.6408(3) 0.0471(8) Uani 1 1 d .

loop_
_atom_site_aniso_label
_atom_site_aniso_U_11
_atom_site_aniso_U_22
_atom_site_aniso_U_33
_atom_site_aniso_U_23
_atom_site_aniso_U_13
_atom_site_aniso_U_12
Gd1 0.01808(4) 0.01698(4) 0.01485(4) -0.00826(3) 0.00136(3) -0.00510(3)
Cr1 0.01749(13) 0.01549(11) 0.01389(10) -0.00666(9) -0.00123(9) -0.00345(9)
F1 0.0201(5) 0.0185(5) 0.0192(5) -0.0076(4) -0.0006(4) -0.0056(4)
F2 0.0216(6) 0.0185(5) 0.0177(5) -0.0067(4) -0.0016(4) -0.0062(4)
O 0.0189(6) 0.0193(6) 0.0151(5) -0.0082(4) -0.0007(4) -0.0035(5)
N1 0.0191(7) 0.0203(7) 0.0190(6) -0.0090(5) -0.0022(5) -0.0018(6)
N2 0.0205(7) 0.0190(6) 0.0165(6) -0.0078(5) -0.0022(5) -0.0023(5)
O11 0.0231(7) 0.0251(7) 0.0209(6) -0.0133(5) 0.0011(5) -0.0052(5)
O12 0.0245(7) 0.0234(6) 0.0238(6) -0.0118(5) -0.0038(5) -0.0040(5)
O13 0.0300(8) 0.0207(6) 0.0262(7) -0.0108(6) 0.0029(6) -0.0076(6)
O14 0.0276(8) 0.0238(7) 0.0194(6) -0.0059(5) -0.0004(5) -0.0081(6)
O15 0.0207(7) 0.0297(7) 0.0238(6) -0.0164(6) 0.0024(5) -0.0057(6)
O16 0.0243(7) 0.0238(6) 0.0217(6) -0.0138(5) 0.0035(5) -0.0070(5)
F11 0.0309(8) 0.0413(8) 0.0405(8) -0.0252(7) -0.0031(6) 0.0055(6)
F12 0.0690(17) 0.0668(14) 0.0616(15) 0.0103(12) 0.0452(13) 0.0109(12)
F13 0.0612(14) 0.121(2) 0.1003(19) -0.1014(19) -0.0326(13) 0.0349(14)
F14 0.0342(9) 0.0492(10) 0.0411(9) -0.0176(8) -0.0152(7) 0.0030(7)
F15 0.0491(11) 0.0812(15) 0.0241(7) -0.0111(9) -0.0117(7) -0.0054(11)
F16 0.0559(13) 0.0482(11) 0.0819(15) -0.0317(11) -0.0301(11) -0.0137(9)
F21 0.0461(11) 0.0215(7) 0.0704(13) -0.0168(8) -0.0071(9) -0.0019(7)
F22 0.0312(9) 0.0501(10) 0.0777(15) -0.0342(11) 0.0114(9) -0.0184(8)
F23 0.0706(14) 0.0503(11) 0.0462(10) -0.0176(9) -0.0106(9) -0.0313(11)
F24 0.0569(15) 0.154(3) 0.0413(12) -0.0226(16) -0.0216(11) -0.0125(18)
F25 0.130(3) 0.0918(18) 0.0218(8) 0.0023(10) -0.0054(11) -0.0654(19)
F26 0.221(4) 0.0593(14) 0.0404(12) -0.0309(11) -0.0480(18) 0.036(2)
F31 0.0437(11) 0.0558(11) 0.0629(12) -0.0358(10) 0.0209(9) -0.0306(9)
F32 0.0352(9) 0.0826(14) 0.0395(9) -0.0387(10) 0.0184(7) -0.0254(10)
F33 0.0224(8) 0.0744(13) 0.0545(11) -0.0332(11) -0.0071(7) -0.0005(8)
F34 0.288(6) 0.126(3) 0.105(3) -0.090(3) 0.081(3) -0.154(4)
F35 0.086(2) 0.182(3) 0.120(2) -0.138(3) 0.0585(18) -0.078(2)
F36 0.071(2) 0.268(6) 0.269(6) -0.239(6) -0.059(3) 0.019(3)
C24 0.0276(10) 0.0205(8) 0.0200(7) -0.0077(6) -0.0041(7) -0.0071(7)
C34 0.0249(10) 0.0260(9) 0.0228(8) -0.0154(7) 0.0021(7) -0.0047(7)
C22 0.0277(10) 0.0203(8) 0.0199(7) -0.0114(6) 0.0020(7) -0.0044(7)
C20 0.0265(10) 0.0241(8) 0.0204(8) -0.0117(7) -0.0019(7) -0.0050(7)
C27 0.0251(10) 0.0185(8) 0.0285(9) -0.0085(7) 0.0012(7) -0.0051(7)
C32 0.0196(9) 0.0248(8) 0.0209(8) -0.0110(7) 0.0017(6) -0.0029(7)
C33 0.0218(9) 0.0306(10) 0.0222(8) -0.0167(7) 0.0036(7) -0.0045(7)
C11 0.0214(9) 0.0260(9) 0.0299(9) -0.0148(8) -0.0035(7) -0.0016(7)
C23 0.0338(11) 0.0278(9) 0.0224(8) -0.0147(8) -0.0040(8) -0.0041(8)
C29 0.0258(10) 0.0256(9) 0.0204(8) -0.0054(7) -0.0012(7) -0.0018(8)
C16 0.0387(12) 0.0218(9) 0.0195(8) -0.0058(7) -0.0058(8) -0.0047(8)
C18 0.0336(12) 0.0406(12) 0.0188(8) -0.0139(8) -0.0066(8) -0.0022(10)
C15 0.0255(10) 0.0242(9) 0.0320(10) -0.0172(8) -0.0016(8) -0.0035(7)
C26 0.0303(12) 0.0241(9) 0.0413(13) -0.0122(9) 0.0012(10) -0.0094(9)
C12 0.0227(10) 0.0323(11) 0.0401(12) -0.0191(10) -0.0045(9) 0.0012(8)
C17 0.0506(16) 0.0293(10) 0.0170(8) -0.0039(8) -0.0083(9) -0.0051(10)
C25 0.0351(13) 0.0342(11) 0.0290(10) -0.0129(9) -0.0092(9) -0.0078(10)
C13 0.0280(11) 0.0296(11) 0.0429(13) -0.0201(10) -0.0037(10) 0.0049(9)
C30 0.0390(14) 0.0380(12) 0.0221(9) -0.0054(9) -0.0023(9) -0.0099(11)
C21 0.0365(13) 0.0402(13) 0.0243(9) -0.0200(9) 0.0034(9) 0.0005(10)
C19 0.0308(11) 0.0357(11) 0.0221(8) -0.0161(8) -0.0036(8) -0.0074(9)
C14 0.0310(12) 0.0266(10) 0.0438(13) -0.0201(10) -0.0039(10) -0.0006(9)
C31 0.0239(11) 0.0461(14) 0.0350(12) -0.0252(11) 0.0082(9) -0.0110(10)
C28 0.0376(13) 0.0274(10) 0.0242(9) -0.0020(8) 0.0002(9) -0.0132(9)
C35 0.0481(17) 0.067(2) 0.0522(17) -0.0487(17) 0.0183(14) -0.0300(16)

loop_
_atom_type_symbol
_atom_type_description
_atom_type_scat_dispersion_real
_atom_type_scat_dispersion_imag
_atom_type_scat_source
C C .0033 .0016 'International Tables Vol C Tables 4.2.6.8 and 6.1.1.4'
H H .0000 .0000 'International Tables Vol C Tables 4.2.6.8 and 6.1.1.4'
Cr Cr .3209 .6236 'International Tables Vol C Tables 4.2.6.8 and 6.1.1.4'
F F .0171 .0103 'International Tables Vol C Tables 4.2.6.8 and 6.1.1.4'
N N .0061 .0033 'International Tables Vol C Tables 4.2.6.8 and 6.1.1.4'
O O .0106 .0060 'International Tables Vol C Tables 4.2.6.8 and 6.1.1.4'
Gd Gd -.1653 3.9035 'International Tables Vol C Tables 4.2.6.8 and 6.1.1.4'

loop_
_geom_angle_atom_site_label_1
_geom_angle_atom_site_label_2
_geom_angle_atom_site_label_3
_geom_angle
_geom_angle_site_symmetry_1
_geom_angle_site_symmetry_3
F1 Gd1 F2 79.96(5) . 2_557
F1 Gd1 O15 142.52(5) . .
F2 Gd1 O15 107.71(5) 2_557 .
F1 Gd1 O13 118.90(6) . .
F2 Gd1 O13 147.25(5) 2_557 .
O15 Gd1 O13 74.46(6) . .
F1 Gd1 O11 75.14(5) . .
F2 Gd1 O11 84.86(5) 2_557 .
O15 Gd1 O11 140.87(5) . .
O13 Gd1 O11 75.78(5) . .
F1 Gd1 O14 73.75(5) . .
F2 Gd1 O14 141.43(5) 2_557 .
O15 Gd1 O14 79.16(6) . .
O13 Gd1 O14 71.28(6) . .
O11 Gd1 O14 114.16(6) . .
F1 Gd1 O12 140.34(5) . .
F2 Gd1 O12 74.55(5) 2_557 .
O15 Gd1 O12 75.23(6) . .
O13 Gd1 O12 74.60(6) . .
O11 Gd1 O12 72.79(6) . .
O14 Gd1 O12 141.63(5) . .
F1 Gd1 O16 76.74(5) . .
F2 Gd1 O16 73.35(5) 2_557 .
O15 Gd1 O16 70.99(5) . .
O13 Gd1 O16 134.23(5) . .
O11 Gd1 O16 146.91(5) . .
O14 Gd1 O16 73.48(6) . .
O12 Gd1 O16 122.50(6) . .
F1 Cr1 F2 179.47(5) . .
F1 Cr1 O 89.43(6) . .
F2 Cr1 O 91.08(6) . .
F1 Cr1 O 91.17(6) . 2_557
F2 Cr1 O 89.02(6) . 2_557
O Cr1 O 83.29(6) . 2_557
F1 Cr1 N2 89.25(6) . .
F2 Cr1 N2 90.25(6) . .
O Cr1 N2 173.97(7) . .
O Cr1 N2 90.85(6) 2_557 .
F1 Cr1 N1 89.74(6) . .
F2 Cr1 N1 90.11(6) . .
O Cr1 N1 93.18(7) . .
O Cr1 N1 176.35(6) 2_557 .
N2 Cr1 N1 92.70(7) . .
F1 Cr1 Cr1 90.41(4) . 2_557
F2 Cr1 Cr1 90.06(4) . 2_557
O Cr1 Cr1 41.76(4) . 2_557
O Cr1 Cr1 41.53(4) 2_557 2_557
N2 Cr1 Cr1 132.37(5) . 2_557
N1 Cr1 Cr1 134.93(5) . 2_557
Cr1 F1 Gd1 139.77(7) . .
Cr1 F2 Gd1 139.07(7) . 2_557
Cr1 O Cr1 96.71(6) . 2_557
Cr1 O H 103(2) . .
Cr1 O H 119(2) 2_557 .
C11 N1 C15 118.58(19) . .
C11 N1 Cr1 121.65(14) . .
C15 N1 Cr1 119.75(15) . .
C16 N2 C20 118.70(18) . .
C16 N2 Cr1 122.64(14) . .
C20 N2 Cr1 118.62(13) . .
C22 O11 Gd1 134.40(15) . .
C24 O12 Gd1 133.95(15) . .
C27 O13 Gd1 132.78(14) . .
C29 O14 Gd1 133.57(15) . .
C32 O15 Gd1 131.98(14) . .
C34 O16 Gd1 130.53(13) . .
O12 C24 C23 128.6(2) . .
O12 C24 C25 116.1(2) . .
C23 C24 C25 115.28(19) . .
O16 C34 C33 127.90(19) . .
O16 C34 C35 114.5(2) . .
C33 C34 C35 117.55(19) . .
O11 C22 C23 128.5(2) . .
O11 C22 C21 114.7(2) . .
C23 C22 C21 116.52(19) . .
N2 C20 C19 122.4(2) . .
N2 C20 H20 118.8 . .
C19 C20 H20 118.8 . .
O13 C27 C28 128.3(2) . .
O13 C27 C26 115.2(2) . .
C28 C27 C26 116.5(2) . .
O15 C32 C33 128.2(2) . .
O15 C32 C31 114.16(19) . .
C33 C32 C31 117.52(18) . .
C34 C33 C32 120.24(18) . .
C34 C33 H33 119.9 . .
C32 C33 H33 119.9 . .
N1 C11 C12 122.5(2) . .
N1 C11 H11 118.7 . .
C12 C11 H11 118.7 . .
C22 C23 C24 121.40(19) . .
C22 C23 H23 119.3 . .
C24 C23 H23 119.3 . .
O14 C29 C28 127.4(2) . .
O14 C29 C30 114.4(2) . .
C28 C29 C30 118.2(2) . .
N2 C16 C17 121.8(2) . .
N2 C16 H16 119.1 . .
C17 C16 H16 119.1 . .
C19 C18 C17 119.0(2) . .
C19 C18 H18 120.5 . .
C17 C18 H18 120.5 . .
N1 C15 C14 121.7(2) . .
N1 C15 H15 119.1 . .
C14 C15 H15 119.1 . .
F23 C26 F21 108.0(2) . .
F23 C26 F22 107.2(2) . .
F21 C26 F22 107.3(2) . .
F23 C26 C27 112.3(2) . .
F21 C26 C27 110.5(2) . .
F22 C26 C27 111.2(2) . .
C13 C12 C11 118.8(2) . .
C13 C12 H12 120.6 . .
C11 C12 H12 120.6 . .
C18 C17 C16 119.1(2) . .
C18 C17 H17 120.5 . .
C16 C17 H17 120.5 . .
F14 C25 F16 107.2(2) . .
F14 C25 F15 107.3(2) . .
F16 C25 F15 107.8(2) . .
F14 C25 C24 112.3(2) . .
F16 C25 C24 110.6(2) . .
F15 C25 C24 111.3(2) . .
C12 C13 C14 119.0(2) . .
C12 C13 H13 120.5 . .
C14 C13 H13 120.5 . .
F26 C30 F25 109.5(3) . .
F26 C30 F24 107.2(3) . .
F25 C30 F24 103.6(3) . .
F26 C30 C29 112.5(2) . .
F25 C30 C29 113.8(2) . .
F24 C30 C29 109.7(2) . .
F11 C21 F12 106.2(3) . .
F11 C21 F13 106.6(2) . .
F12 C21 F13 108.6(3) . .
F11 C21 C22 113.18(19) . .
F12 C21 C22 109.0(2) . .
F13 C21 C22 113.0(2) . .
C18 C19 C20 119.0(2) . .
C18 C19 H19 120.5 . .
C20 C19 H19 120.5 . .
C15 C14 C13 119.4(2) . .
C15 C14 H14 120.3 . .
C13 C14 H14 120.3 . .
F32 C31 F33 107.3(2) . .
F32 C31 F31 107.6(2) . .
F33 C31 F31 107.1(2) . .
F32 C31 C32 113.2(2) . .
F33 C31 C32 110.0(2) . .
F31 C31 C32 111.4(2) . .
C27 C28 C29 120.6(2) . .
C27 C28 H28 119.7 . .
C29 C28 H28 119.7 . .
F35 C35 F34 111.2(3) . .
F35 C35 F36 107.0(4) . .
F34 C35 F36 98.8(4) . .
F35 C35 C34 116.9(2) . .
F34 C35 C34 112.0(3) . .
F36 C35 C34 109.1(3) . .

loop_
_geom_bond_atom_site_label_1
_geom_bond_atom_site_label_2
_geom_bond_distance
_geom_bond_site_symmetry_2
Gd1 F1 2.2692(13) .
Gd1 F2 2.2979(12) 2_557
Gd1 O15 2.3699(16) .
Gd1 O13 2.3809(15) .
Gd1 O11 2.3815(15) .
Gd1 O14 2.3844(16) .
Gd1 O12 2.4010(16) .
Gd1 O16 2.4123(14) .
Cr1 F1 1.9072(12) .
Cr1 F2 1.9112(12) .
Cr1 O 1.9488(14) .
Cr1 O 1.9576(15) 2_557
Cr1 N2 2.0674(16) .
Cr1 N1 2.0719(18) .
Cr1 Cr1 2.9190(8) 2_557
F2 Gd1 2.2979(12) 2_557
O Cr1 1.9575(15) 2_557
O H 0.826(17) .
N1 C11 1.339(3) .
N1 C15 1.350(3) .
N2 C16 1.340(3) .
N2 C20 1.343(3) .
O11 C22 1.254(2) .
O12 C24 1.245(3) .
O13 C27 1.250(3) .
O14 C29 1.252(3) .
O15 C32 1.254(2) .
O16 C34 1.253(2) .
F11 C21 1.323(3) .
F12 C21 1.325(3) .
F13 C21 1.329(3) .
F14 C25 1.325(3) .
F15 C25 1.333(3) .
F16 C25 1.333(3) .
F21 C26 1.327(3) .
F22 C26 1.329(3) .
F23 C26 1.326(3) .
F24 C30 1.320(4) .
F25 C30 1.312(3) .
F26 C30 1.279(4) .
F31 C31 1.335(3) .
F32 C31 1.329(3) .
F33 C31 1.331(4) .
F34 C35 1.265(5) .
F35 C35 1.258(3) .
F36 C35 1.320(6) .
C24 C23 1.398(3) .
C24 C25 1.540(3) .
C34 C33 1.391(3) .
C34 C35 1.524(3) .
C22 C23 1.393(3) .
C22 C21 1.533(3) .
C20 C19 1.381(3) .
C20 H20 0.9500 .
C27 C28 1.392(3) .
C27 C26 1.541(3) .
C32 C33 1.393(3) .
C32 C31 1.532(3) .
C33 H33 0.9500 .
C11 C12 1.386(3) .
C11 H11 0.9500 .
C23 H23 0.9500 .
C29 C28 1.392(3) .
C29 C30 1.534(3) .
C16 C17 1.387(3) .
C16 H16 0.9500 .
C18 C19 1.376(4) .
C18 C17 1.384(4) .
C18 H18 0.9500 .
C15 C14 1.383(3) .
C15 H15 0.9500 .
C12 C13 1.380(4) .
C12 H12 0.9500 .
C17 H17 0.9500 .
C13 C14 1.383(4) .
C13 H13 0.9500 .
C19 H19 0.9500 .
C14 H14 0.9500 .
C28 H28 0.9500 .

loop_
_geom_hbond_atom_site_label_D
_geom_hbond_atom_site_label_H
_geom_hbond_atom_site_label_A
_geom_hbond_distance_DH
_geom_hbond_distance_HA
_geom_hbond_distance_DA
_geom_hbond_angle_DHA
_geom_hbond_site_symmetry_A
O H O16 0.826(17) 2.058(19) 2.845(2) 159(3) 2_557
